data_4323838
loop_
_publ_author_name
'Hiroshi Nakano'
'Akira Nakamura'
'Kazushi Mashima'

_publ_section_title
;
 Linear Trinuclear Pt...Mo-Mo Complexes [Mo2PtX2(pyphos)2(O2CR)2]2 (X =
 Cl, Br, I; R = CH3, C(CH3)3; pyphos = 6-(Diphenylphosphino)-2-pyridonate)
 with an Axial Interaction between the Quadruply Bonded Mo2 Moiety and the
 Platinum Atom
;
_journal_name_full 'Inorganic Chemistry'
_journal_page_first 4007
_journal_page_last 4012
_journal_paper_doi 10.1021/ic950988b
_journal_volume 35
_journal_year 1996
_chemical_formula_sum 'C42 H40 Br2 Cl8 Mo2 N2 O6 P2 Pt'
_space_group_IT_number 15
_symmetry_cell_setting monoclinic
_symmetry_Int_Tables_number 15
_symmetry_space_group_name_Hall '-C 2yc'
_symmetry_space_group_name_H-M 'C 1 2/c 1'
_audit_creation_date 'Tue Nov 21 22:17:51 1995'
_audit_creation_method 'from TEXRAY.INF file'
_cell_angle_alpha 90
_cell_angle_beta 124.444(8)
_cell_angle_gamma 90
_cell_formula_units_Z 8.00
_cell_length_a 34.733(4)
_cell_length_b 17.818(10)
_cell_length_c 22.530(5)
_cell_measurement_reflns_used 25
_cell_measurement_temperature 23.0
_cell_measurement_theta_max 32.52
_cell_measurement_theta_min 27.27
_cell_volume 11499(7)
_computing_cell_refinement 'MSC/AFC Diffractometer Control'
_computing_data_collection 'MSC/AFC Diffractometer Control'
_computing_data_reduction 'teXsan: PROCESS (MSC)'
_computing_publication_material 'teXsan: FINISH (MSC)'
_computing_structure_refinement 'teXsan: LS (MSC)'
_computing_structure_solution 'DIRDIF92 (PATTY)'
_diffrn_ambient_temperature 23.0
_diffrn_measurement_device AFC7R
_diffrn_measurement_method 'omega/2-theta scans'
_diffrn_orient_matrix_UB_11 -0.01737
_diffrn_orient_matrix_UB_12 -0.04864
_diffrn_orient_matrix_UB_13 -0.01680
_diffrn_orient_matrix_UB_21 -0.03025
_diffrn_orient_matrix_UB_22 0.02798
_diffrn_orient_matrix_UB_23 -0.02734
_diffrn_orient_matrix_UB_31 0.00130
_diffrn_orient_matrix_UB_32 0.00121
_diffrn_orient_matrix_UB_33 -0.04321
_diffrn_radiation_monochromator graphite
_diffrn_radiation_source 'X-ray tube'
_diffrn_radiation_type MoKalpha
_diffrn_radiation_wavelength 0.7107
_diffrn_reflns_av_R_equivalents 4.08
_diffrn_reflns_limit_h_max 48
_diffrn_reflns_limit_h_min 0
_diffrn_reflns_limit_k_max 0
_diffrn_reflns_limit_k_min 0
_diffrn_reflns_limit_l_max 0
_diffrn_reflns_limit_l_min -8
_diffrn_reflns_number 17559
_diffrn_reflns_theta_max 30.0194
_diffrn_standards_decay_% 4.14
_diffrn_standards_interval_count 150
_diffrn_standards_number 3
_exptl_absorpt_coefficient_mu_cm 47.092
_exptl_absorpt_correction_T_max 1.000
_exptl_absorpt_correction_T_min 0.607
_exptl_absorpt_correction_type psi-scan
_exptl_crystal_colour red
_exptl_crystal_density_diffrn 1.803
_exptl_crystal_description prismatic
_exptl_crystal_F_000 6016.00
_exptl_crystal_size_max 0.600
_exptl_crystal_size_min 0.200
_refine_diff_density_max -2.16150
_refine_diff_density_min 2.98940
_refine_ls_extinction_coef 0.00000
_refine_ls_extinction_method Zachariasen_type_2_Gaussian_isotropic
_refine_ls_goodness_of_fit_obs 1.430
_refine_ls_matrix_type full
_refine_ls_number_parameters 588
_refine_ls_number_reflns 8659
_refine_ls_number_restraints 0
_refine_ls_R_factor_obs 0.0600
_refine_ls_shift/esd_max 9.5440
_refine_ls_structure_factor_coef F
_refine_ls_weighting_scheme sigma
_refine_ls_wR_factor_obs 0.0840
_cod_data_source_file ic950988b_4.cif
_cod_data_source_block C42H40O6N2Cl8Br2P2Mo2Pt
_cod_original_cell_volume 11498(5)
_cod_original_sg_symbol_H-M 'C 2/c '
_cod_original_formula_sum 'C42 H40 O6 N2 Cl8 Br2 P2 Mo2 Pt'
_cod_database_code 4323838

loop_
_symmetry_equiv_pos_as_xyz
'   +x,   +y,   +z'
'1/2+x,1/2+y,   +z'
'   -x,   +y,1/2-z'
1/2-x,1/2+y,1/2-z
'   -x,   -y,   -z'
'1/2-x,1/2-y,   -z'
'   +x,   -y,1/2+z'
1/2+x,1/2-y,1/2+z

loop_
_atom_site_aniso_label
_atom_site_aniso_U_11
_atom_site_aniso_U_22
_atom_site_aniso_U_33
_atom_site_aniso_U_12
_atom_site_aniso_U_13
_atom_site_aniso_U_23
Pt1 0.0327(2) 0.0381(2) 0.0283(2) 0.0002(2) 0.0192(1) -0.0009(2)
Mo1 0.0314(4) 0.0358(5) 0.0269(4) 0.0001(4) 0.0167(3) 0.0010(4)
Mo2 0.0323(4) 0.0422(6) 0.0307(4) 0.0023(4) 0.0162(4) -0.0006(4)
Br1 0.0839(10) 0.074(1) 0.0489(7) -0.0300(8) 0.0465(7) -0.0113(7)
Br2 0.0525(6) 0.0491(7) 0.0367(5) -0.0018(5) 0.0279(5) -0.0074(5)
Cl1 0.29(2) 0.56(3) 0.23(1) 0.07(2) 0.16(1) -0.09(2)
Cl2 0.33(2) 0.17(1) 0.35(2) 0.00(1) 0.18(2) 0.01(1)
Cl3 0.38(2) 0.34(2) 0.44(3) 0.12(2) 0.32(2) 0.07(2)
Cl4 0.25(1) 0.34(2) 0.26(1) 0.05(1) 0.15(1) 0.05(1)
Cl5 0.27(1) 0.31(2) 0.41(2) 0.12(1) 0.26(2) 0.20(2)
Cl6 0.62(4) 0.30(2) 0.37(2) 0.21(2) 0.31(2) 0.01(2)
Cl7b 0.40(2) 0.34(2) 0.59(3) -0.04(2) 0.33(2) -0.12(2)
Cl7a 0.117(6) 0.32(1) 0.206(9) -0.071(7) 0.042(6) -0.130(9)
P1 0.038(1) 0.035(2) 0.033(1) 0.002(1) 0.022(1) 0.000(1)
P2 0.032(1) 0.042(2) 0.028(1) -0.002(1) 0.017(1) -0.003(1)
O1 0.040(4) 0.051(5) 0.040(4) -0.003(4) 0.021(3) -0.005(4)
O2 0.039(4) 0.044(5) 0.036(4) 0.002(3) 0.022(3) -0.001(3)
O3 0.049(5) 0.045(5) 0.047(5) -0.011(4) 0.025(4) 0.004(4)
O4 0.056(5) 0.042(5) 0.068(6) -0.003(4) 0.040(5) 0.006(4)
O5 0.052(5) 0.051(5) 0.038(4) 0.005(4) 0.029(4) -0.006(4)
O6 0.048(5) 0.061(6) 0.041(4) 0.012(4) 0.021(4) 0.003(4)
N1 0.044(5) 0.035(5) 0.034(4) -0.004(4) 0.023(4) -0.004(4)
N2 0.036(4) 0.032(5) 0.031(4) -0.003(4) 0.018(4) 0.000(4)
C1 0.037(5) 0.045(7) 0.022(4) -0.009(5) 0.016(4) -0.006(4)
C2 0.054(7) 0.055(8) 0.047(7) -0.012(6) 0.034(6) -0.017(6)
C3 0.069(9) 0.049(8) 0.056(8) -0.007(7) 0.043(7) -0.007(6)
C4 0.070(8) 0.035(7) 0.052(7) 0.000(6) 0.043(7) -0.008(6)
C5 0.048(6) 0.041(7) 0.035(5) 0.005(5) 0.030(5) 0.001(5)
C6 0.049(6) 0.030(6) 0.034(5) 0.001(5) 0.024(5) 0.002(5)
C7 0.055(7) 0.041(7) 0.039(6) -0.004(5) 0.034(5) 0.002(5)
C8 0.083(10) 0.058(9) 0.059(8) 0.003(7) 0.059(8) -0.006(7)
C9 0.09(1) 0.08(1) 0.044(7) 0.009(9) 0.047(8) 0.021(7)
C10 0.079(10) 0.064(9) 0.031(6) 0.010(8) 0.022(6) 0.016(6)
C11 0.065(8) 0.042(8) 0.038(6) 0.010(6) 0.028(6) 0.011(5)
C12 0.066(8) 0.019(6) 0.053(7) 0.006(5) 0.032(6) 0.008(5)
C13 0.059(8) 0.054(9) 0.046(7) 0.019(6) 0.029(6) 0.002(6)
C14 0.11(1) 0.06(1) 0.07(1) 0.045(10) 0.055(10) 0.014(9)
C15 0.11(1) 0.07(1) 0.09(1) 0.05(1) 0.05(1) 0.02(1)
C16 0.14(2) 0.040(9) 0.08(1) 0.021(10) 0.07(1) 0.013(8)
C17 0.09(1) 0.036(7) 0.064(9) 0.009(7) 0.049(8) 0.006(6)
C21 0.037(5) 0.030(6) 0.029(5) -0.006(4) 0.017(4) -0.009(4)
C22 0.049(7) 0.067(9) 0.041(6) 0.006(6) 0.027(6) -0.010(6)
C23 0.048(7) 0.08(1) 0.038(6) -0.001(6) 0.025(5) -0.009(6)
C24 0.037(5) 0.048(7) 0.028(5) -0.003(5) 0.011(4) -0.005(5)
C25 0.038(5) 0.035(6) 0.038(5) -0.002(5) 0.022(5) -0.001(5)
C26 0.040(6) 0.048(7) 0.033(5) 0.005(5) 0.019(5) 0.000(5)
C27 0.047(7) 0.08(1) 0.048(7) 0.004(7) 0.022(6) -0.005(7)
C28 0.053(8) 0.07(1) 0.09(1) 0.015(8) 0.022(9) 0.00(1)
C29 0.045(8) 0.11(2) 0.061(10) 0.015(9) 0.005(7) 0.00(1)
C30 0.050(8) 0.10(1) 0.044(8) -0.003(9) 0.006(6) -0.011(8)
C31 0.038(6) 0.073(10) 0.040(6) -0.002(6) 0.013(5) -0.007(6)
C32 0.057(7) 0.042(7) 0.030(5) -0.016(6) 0.020(5) -0.012(5)
C33 0.058(8) 0.049(8) 0.050(7) -0.007(6) 0.030(6) -0.006(6)
C34 0.08(1) 0.040(8) 0.08(1) -0.005(7) 0.042(9) -0.006(7)
C35 0.08(1) 0.056(10) 0.053(8) -0.029(9) 0.030(8) 0.004(7)
C36 0.050(7) 0.08(1) 0.046(7) -0.025(8) 0.024(6) -0.002(7)
C37 0.039(6) 0.08(1) 0.042(6) -0.024(7) 0.020(5) -0.009(7)
C41 0.075(10) 0.048(9) 0.052(8) 0.001(7) 0.036(7) -0.003(7)
C42 0.09(1) 0.041(10) 0.15(2) 0.005(9) 0.06(1) 0.03(1)
C51 0.051(7) 0.054(8) 0.024(5) -0.008(6) 0.018(5) -0.006(5)
C52 0.09(1) 0.09(1) 0.033(6) 0.025(10) 0.029(7) 0.014(7)
C101 0.23(6) 1.2(3) 0.15(4) 0.07(9) 0.14(4) 0.16(8)
C102 0.34(6) 1.0(2) 0.14(3) 0.50(10) 0.12(4) 0.25(7)
C103 0.33(7) 0.7(1) 0.22(5) 0.21(8) 0.20(5) 0.18(7)
C104a 0.12(3) 0.08(2) 0.21(5) 0.0000 0.09(3) 0.0000
C104b 0.18(6) 0.17(6) 0.5(1) 0.0000 -0.02(7) 0.0000

loop_
_atom_site_label
_atom_site_fract_x
_atom_site_fract_y
_atom_site_fract_z
_atom_site_U_iso_or_equiv
_atom_site_thermal_displace_type
_atom_site_calc_flag
_atom_site_calc_attached_atom
Pt1 0.17684(1) 0.03209(3) -0.23782(2) 0.0320 Uij ? ?
Mo1 0.08514(3) 0.10391(6) -0.28730(5) 0.0313 Uij ? ?
Mo2 0.01988(3) 0.14229(6) -0.31497(5) 0.0360 Uij ? ?
Br1 0.19966(6) 0.11146(10) -0.30249(7) 0.0640 Uij ? ?
Br2 0.14271(4) -0.05710(7) -0.34052(6) 0.0446 Uij ? ?
Cl1 0.3293(6) -0.006(1) 0.8227(9) 0.3514 Uij ? ?
Cl2 0.3420(6) 0.0412(7) 0.716(1) 0.2919 Uij ? ?
Cl3 0.3701(7) 0.281(1) 0.508(1) 0.3417 Uij ? ?
Cl4 0.4424(5) 0.2410(10) 0.5032(8) 0.2809 Uij ? ?
Cl5 0.6051(5) 0.1768(9) 0.5336(9) 0.2907 Uij ? ?
Cl6 0.5712(8) 0.214(1) 0.612(1) 0.4097 Uij ? ?
Cl7b 0.4299(7) 0.159(1) 0.680(1) 0.4142 Uij ? ?
Cl7a 0.4510(3) 0.0960(8) 0.2115(6) 0.2414 Uij ? ?
P1 0.15547(10) -0.0543(2) -0.1887(1) 0.0341 Uij ? ?
P2 0.20669(9) 0.1150(2) -0.1459(1) 0.0344 Uij ? ?
O1 -0.0073(3) 0.0362(5) -0.3230(4) 0.0447 Uij ? ?
O2 0.0456(3) 0.1664(5) -0.2076(4) 0.0391 Uij ? ?
O3 0.1034(3) 0.2120(5) -0.3036(4) 0.0486 Uij ? ?
O4 0.0344(3) 0.2537(5) -0.3278(5) 0.0522 Uij ? ?
O5 0.0566(3) 0.0830(5) -0.3977(4) 0.0448 Uij ? ?
O6 -0.0113(3) 0.1303(6) -0.4266(4) 0.0522 Uij ? ?
N1 0.0650(3) -0.0110(5) -0.2781(5) 0.0374 Uij ? ?
N2 0.1190(3) 0.1366(5) -0.1736(4) 0.0333 Uij ? ?
C1 0.0189(4) -0.0212(7) -0.3077(5) 0.0347 Uij ? ?
C2 -0.0009(4) -0.0957(8) -0.3244(7) 0.0494 Uij ? ?
C3 0.0269(5) -0.1555(8) -0.3044(7) 0.0540 Uij ? ?
C4 0.0759(5) -0.1456(7) -0.2649(7) 0.0477 Uij ? ?
C5 0.0934(4) -0.0738(7) -0.2519(6) 0.0377 Uij ? ?
C6 0.1591(4) -0.0377(6) -0.1048(6) 0.0375 Uij ? ?
C7 0.1201(4) -0.0167(7) -0.1055(6) 0.0409 Uij ? ?
C8 0.1254(5) -0.0062(8) -0.0406(7) 0.0559 Uij ? ?
C9 0.1673(6) -0.0143(10) 0.0241(7) 0.0676 Uij ? ?
C10 0.2066(5) -0.0352(9) 0.0252(6) 0.0632 Uij ? ?
C11 0.2035(5) -0.0477(7) -0.0387(6) 0.0490 Uij ? ?
C12 0.1879(5) -0.1442(6) -0.1662(7) 0.0469 Uij ? ?
C13 0.2199(5) -0.1553(8) -0.1848(7) 0.0536 Uij ? ?
C14 0.2447(6) -0.2211(10) -0.1642(9) 0.0783 Uij ? ?
C15 0.2401(7) -0.273(1) -0.126(1) 0.0919 Uij ? ?
C16 0.2082(8) -0.2625(9) -0.1072(10) 0.0839 Uij ? ?
C17 0.1826(6) -0.1981(8) -0.1275(8) 0.0611 Uij ? ?
C21 0.0897(4) 0.1615(6) -0.1572(5) 0.0328 Uij ? ?
C22 0.1072(4) 0.1836(8) -0.0849(6) 0.0514 Uij ? ?
C23 0.1533(4) 0.1787(9) -0.0317(6) 0.0531 Uij ? ?
C24 0.1826(4) 0.1526(7) -0.0492(6) 0.0416 Uij ? ?
C25 0.1666(4) 0.1342(7) -0.1192(6) 0.0368 Uij ? ?
C26 0.2627(4) 0.0842(7) -0.0678(6) 0.0411 Uij ? ?
C27 0.2800(5) 0.0140(9) -0.0691(7) 0.0611 Uij ? ?
C28 0.3239(5) -0.0106(10) -0.010(1) 0.0821 Uij ? ?
C29 0.3498(5) 0.033(1) 0.0481(9) 0.0843 Uij ? ?
C30 0.3339(5) 0.103(1) 0.0494(8) 0.0766 Uij ? ?
C31 0.2905(4) 0.1304(9) -0.0082(7) 0.0553 Uij ? ?
C32 0.2215(4) 0.2094(7) -0.1562(6) 0.0452 Uij ? ?
C33 0.1961(5) 0.2727(8) -0.1599(7) 0.0527 Uij ? ?
C34 0.2108(6) 0.3450(8) -0.1647(9) 0.0664 Uij ? ?
C35 0.2487(6) 0.3526(9) -0.1678(8) 0.0686 Uij ? ?
C36 0.2737(5) 0.2917(10) -0.1636(7) 0.0600 Uij ? ?
C37 0.2614(4) 0.2204(9) -0.1577(7) 0.0557 Uij ? ?
C41 0.0721(6) 0.2639(8) -0.3211(8) 0.0585 Uij ? ?
C42 0.0840(7) 0.3431(9) -0.333(1) 0.0997 Uij ? ?
C51 0.0145(4) 0.1031(8) -0.4436(5) 0.0445 Uij ? ?
C52 -0.0056(6) 0.093(1) -0.5222(7) 0.0737 Uij ? ?
C101 0.322(2) 0.057(6) 0.762(3) 0.5053 Uij ? ?
C102 0.386(2) 0.263(5) 0.457(2) 0.5103 Uij ? ?
C103 0.559(2) 0.204(4) 0.525(3) 0.3900 Uij ? ?
C104a 0.5000 0.150(2) 0.2500 0.1349 Uij ? ?
C104b 0.5000 0.143(4) 0.7500 0.4022 Uij ? ?
H1 -0.0338 -0.1017 -0.3493 0.0580 Uij ? ?
H2 0.0140 -0.2047 -0.3158 0.0658 Uij ? ?
H3 0.0959 -0.1874 -0.2486 0.0575 Uij ? ?
H4 0.0907 -0.0096 -0.1497 0.0485 Uij ? ?
H5 0.0986 0.0069 -0.0409 0.0646 Uij ? ?
H6 0.1685 -0.0046 0.0668 0.0779 Uij ? ?
H7 0.2350 -0.0425 0.0698 0.0769 Uij ? ?
H8 0.2298 -0.0617 -0.0383 0.0582 Uij ? ?
H9 0.2237 -0.1182 -0.2119 0.0643 Uij ? ?
H10 0.2663 -0.2301 -0.1772 0.0900 Uij ? ?
H11 0.2589 -0.3163 -0.1094 0.1094 Uij ? ?
H12 0.2038 -0.3003 -0.0816 0.1023 Uij ? ?
H13 0.1612 -0.1902 -0.1145 0.0722 Uij ? ?
H14 0.0862 0.2012 -0.0739 0.0616 Uij ? ?
H15 0.1645 0.1945 0.0158 0.0649 Uij ? ?
H16 0.2151 0.1473 -0.0125 0.0504 Uij ? ?
H17 0.2612 -0.0186 -0.1098 0.0757 Uij ? ?
H18 0.3360 -0.0581 -0.0120 0.0992 Uij ? ?
H19 0.3790 0.0160 0.0888 0.1023 Uij ? ?
H20 0.3530 0.1346 0.0908 0.0939 Uij ? ?
H21 0.2802 0.1794 -0.0066 0.0653 Uij ? ?
H22 0.1692 0.2671 -0.1594 0.0616 Uij ? ?
H23 0.1933 0.3885 -0.1668 0.0768 Uij ? ?
H24 0.2580 0.4001 -0.1741 0.0892 Uij ? ?
H25 0.3009 0.2969 -0.1646 0.0706 Uij ? ?
H26 0.2792 0.1794 -0.1554 0.0660 Uij ? ?
H27 0.1139 0.3420 -0.3275 0.1205 Uij ? ?
H28 0.0612 0.3584 -0.3825 0.1205 Uij ? ?
H29 0.0851 0.3780 -0.3018 0.1205 Uij ? ?
H30 -0.0143 0.1405 -0.5453 0.0876 Uij ? ?
H31 0.0179 0.0716 -0.5274 0.0876 Uij ? ?
H32 -0.0315 0.0606 -0.5437 0.0876 Uij ? ?
H33 0.2889 0.0621 0.7259 0.6855 Uij ? ?
H34 0.3344 0.1022 0.7850 0.6855 Uij ? ?
H35 0.5421 0.2389 0.4913 0.2679 Uij ? ?
H36 0.5351 0.1540 0.4976 0.6855 Uij ? ?
H37 0.3677 0.2002 0.4362 0.5469 Uij ? ?
H38 0.3718 0.2817 0.4160 0.2679 Uij ? ?

loop_
_atom_type_symbol
_atom_type_oxidation_number
_atom_type_number_in_cell
_atom_type_scat_dispersion_real
_atom_type_scat_dispersion_imag
_atom_type_scat_source
C 0 336 0.003 0.002 'International Tables'
H 0 320 0.000 0.000 'International Tables'
N 0 16 0.006 0.003 'International Tables'
O 0 48 0.011 0.006 'International Tables'
P 0 16 0.102 0.094 'International Tables'
Br 0 16 -0.290 2.459 'International Tables'
Pt 0 8 -1.703 8.390 'International Tables'
Mo 0 16 -1.683 0.686 'International Tables'
Cl 0 64 0.148 0.159 'International Tables'
